data_4335478
loop_
_publ_author_name
'Verena Pichler'
'Simone G\"oschl'
'Samuel M. Meier'
'Alexander Roller'
'Michael A. Jakupec'
'Markus Galanski'
'Bernhard K. Keppler'

_publ_section_title
;
 Bulky N(,N)-(Di)alkylethane-1,2-diamineplatinum(II) Compounds as
 Precursors for Generating Unsymmetrically Substituted Platinum(IV)
 Complexes
;
_journal_name_full 'Inorganic Chemistry'
_journal_page_first 8151
_journal_page_last 8162
_journal_paper_doi 10.1021/ic400816g
_journal_volume 52
_journal_year 2013
_chemical_formula_moiety 'C12 H24 Cl2 N2 O4 Pt'
_chemical_formula_sum 'C12 H24 Cl2 N2 O4 Pt'
_chemical_formula_weight 526.32
_chemical_name_systematic
; 
(OC-6-43)-Diacetatodichlorido(N-cyclohexylethane-1,2-diamine)platinum(IV) 
;
_space_group_IT_number 14
_symmetry_cell_setting monoclinic
_symmetry_space_group_name_Hall '-P 2ybc'
_symmetry_space_group_name_H-M 'P 1 21/c 1'
_atom_sites_solution_hydrogens geom
_atom_sites_solution_primary direct
_atom_sites_solution_secondary difmap
_audit_creation_method SHELXL-97
_cell_angle_alpha 90.00
_cell_angle_beta 111.4940(10)
_cell_angle_gamma 90.00
_cell_formula_units_Z 4
_cell_length_a 10.3015(3)
_cell_length_b 22.4208(8)
_cell_length_c 7.8210(3)
_cell_measurement_reflns_used 9582
_cell_measurement_temperature 100(2)
_cell_measurement_theta_max 30.09
_cell_measurement_theta_min 2.80
_cell_volume 1680.78(10)
_computing_cell_refinement 'Bruker SAINT'
_computing_data_collection 'Bruker APEX2'
_computing_data_reduction 'Bruker SAINT'
_computing_molecular_graphics 'Bruker SHELXTL'
_computing_publication_material 'Bruker SHELXTL'
_computing_structure_refinement 'SHELXL-97 (Sheldrick, 2008)'
_computing_structure_solution 'SHELXS-97 (Sheldrick, 2008)'
_diffrn_ambient_temperature 100(2)
_diffrn_measured_fraction_theta_full 0.977
_diffrn_measured_fraction_theta_max 0.977
_diffrn_measurement_device_type 'Bruker APEX-II CCD'
_diffrn_measurement_method '\f and \w scans'
_diffrn_radiation_monochromator graphite
_diffrn_radiation_source 'fine-focus sealed tube'
_diffrn_radiation_type MoK\a
_diffrn_radiation_wavelength 0.71073
_diffrn_reflns_av_R_equivalents 0.0626
_diffrn_reflns_av_sigmaI/netI 0.0438
_diffrn_reflns_limit_h_max 14
_diffrn_reflns_limit_h_min -11
_diffrn_reflns_limit_k_max 31
_diffrn_reflns_limit_k_min -29
_diffrn_reflns_limit_l_max 7
_diffrn_reflns_limit_l_min -11
_diffrn_reflns_number 23111
_diffrn_reflns_theta_full 30.16
_diffrn_reflns_theta_max 30.16
_diffrn_reflns_theta_min 2.12
_exptl_absorpt_coefficient_mu 8.681
_exptl_absorpt_correction_T_max 0.4773
_exptl_absorpt_correction_T_min 0.3559
_exptl_absorpt_correction_type multi-scan
_exptl_absorpt_process_details SADABS
_exptl_crystal_colour colorless
_exptl_crystal_density_diffrn 2.080
_exptl_crystal_description block
_exptl_crystal_F_000 1016
_exptl_crystal_size_max 0.15
_exptl_crystal_size_mid 0.15
_exptl_crystal_size_min 0.10
_refine_diff_density_max 1.177
_refine_diff_density_min -0.934
_refine_diff_density_rms 0.149
_refine_ls_extinction_method none
_refine_ls_goodness_of_fit_ref 1.036
_refine_ls_hydrogen_treatment constr
_refine_ls_matrix_type full
_refine_ls_number_parameters 192
_refine_ls_number_reflns 4857
_refine_ls_number_restraints 0
_refine_ls_restrained_S_all 1.036
_refine_ls_R_factor_all 0.0306
_refine_ls_R_factor_gt 0.0249
_refine_ls_shift/su_max 0.002
_refine_ls_shift/su_mean 0.000
_refine_ls_structure_factor_coef Fsqd
_refine_ls_weighting_details 'calc w=1/[\s^2^(Fo^2^)+(0.0107P)^2^+0.6778P] where P=(Fo^2^+2Fc^2^)/3'
_refine_ls_weighting_scheme calc
_refine_ls_wR_factor_gt 0.0517
_refine_ls_wR_factor_ref 0.0538
_reflns_number_gt 4263
_reflns_number_total 4857
_reflns_threshold_expression >2sigma(I)
_cod_data_source_file ic400816g_si_005.cif
_cod_data_source_block daka166
_cod_original_cell_volume 1680.77(10)
_cod_database_code 4335478

loop_
_symmetry_equiv_pos_as_xyz
'x, y, z'
'-x, y+1/2, -z+1/2'
'-x, -y, -z'
'x, -y-1/2, z-1/2'

loop_
_atom_site_label
_atom_site_type_symbol
_atom_site_fract_x
_atom_site_fract_y
_atom_site_fract_z
_atom_site_U_iso_or_equiv
_atom_site_adp_type
_atom_site_occupancy
_atom_site_symmetry_multiplicity
_atom_site_calc_flag
_atom_site_refinement_flags
Pt1 Pt 0.187219(11) 0.088599(5) 0.567195(15) 0.01197(4) Uani 1 1 d .
Cl1 Cl -0.00856(8) 0.08615(3) 0.29923(11) 0.01825(16) Uani 1 1 d .
Cl2 Cl 0.32565(8) 0.11141(4) 0.40173(11) 0.01888(16) Uani 1 1 d .
O1 O 0.1675(2) 0.17656(10) 0.5913(3) 0.0166(5) Uani 1 1 d .
O2 O -0.0121(2) 0.17629(10) 0.6899(3) 0.0238(5) Uani 1 1 d .
O3 O 0.2029(2) 0.00150(9) 0.5157(3) 0.0157(4) Uani 1 1 d .
O4 O 0.4149(2) -0.01740(10) 0.7287(3) 0.0218(5) Uani 1 1 d .
N1 N 0.0755(2) 0.06232(11) 0.7222(3) 0.0147(5) Uani 1 1 d .
H1A H 0.0226 0.0936 0.7367 0.018 Uiso 1 1 calc R
H1B H 0.0164 0.0316 0.6646 0.018 Uiso 1 1 calc R
N2 N 0.3511(3) 0.09254(10) 0.8171(4) 0.0139(5) Uani 1 1 d .
H2 H 0.4011 0.0575 0.8232 0.017 Uiso 1 1 calc R
C1 C 0.1746(3) 0.04227(14) 0.9046(4) 0.0175(6) Uani 1 1 d .
H1C H 0.2104 0.0019 0.8949 0.021 Uiso 1 1 calc R
H1D H 0.1275 0.0409 0.9944 0.021 Uiso 1 1 calc R
C2 C 0.2924(3) 0.08658(14) 0.9649(5) 0.0185(7) Uani 1 1 d .
H2A H 0.2578 0.1257 0.9885 0.022 Uiso 1 1 calc R
H2B H 0.3659 0.0728 1.0801 0.022 Uiso 1 1 calc R
C3 C 0.4572(3) 0.14220(13) 0.8466(4) 0.0148(6) Uani 1 1 d .
H3 H 0.4440 0.1591 0.7230 0.018 Uiso 1 1 calc R
C4 C 0.6030(3) 0.11536(14) 0.9234(5) 0.0178(6) Uani 1 1 d .
H4A H 0.6107 0.0830 0.8416 0.021 Uiso 1 1 calc R
H4B H 0.6199 0.0980 1.0461 0.021 Uiso 1 1 calc R
C5 C 0.7127(3) 0.16333(14) 0.9392(5) 0.0205(7) Uani 1 1 d .
H5A H 0.8070 0.1459 0.9975 0.025 Uiso 1 1 calc R
H5B H 0.7024 0.1772 0.8147 0.025 Uiso 1 1 calc R
C6 C 0.6977(3) 0.21588(16) 1.0517(5) 0.0229(7) Uani 1 1 d .
H6A H 0.7649 0.2474 1.0511 0.028 Uiso 1 1 calc R
H6B H 0.7199 0.2031 1.1806 0.028 Uiso 1 1 calc R
C7 C 0.5502(3) 0.24097(14) 0.9750(5) 0.0211(7) Uani 1 1 d .
H7A H 0.5419 0.2740 1.0544 0.025 Uiso 1 1 calc R
H7B H 0.5312 0.2573 0.8506 0.025 Uiso 1 1 calc R
C8 C 0.4426(3) 0.19308(14) 0.9651(5) 0.0187(7) Uani 1 1 d .
H8A H 0.4574 0.1783 1.0901 0.022 Uiso 1 1 calc R
H8B H 0.3475 0.2101 0.9120 0.022 Uiso 1 1 calc R
C9 C 0.0727(3) 0.20211(15) 0.6399(4) 0.0192(7) Uani 1 1 d .
C10 C 0.0776(4) 0.26890(14) 0.6290(5) 0.0241(7) Uani 1 1 d .
H10A H 0.0239 0.2818 0.5032 0.036 Uiso 1 1 calc R
H10B H 0.1747 0.2819 0.6636 0.036 Uiso 1 1 calc R
H10C H 0.0375 0.2866 0.7133 0.036 Uiso 1 1 calc R
C11 C 0.3128(3) -0.03216(14) 0.5966(4) 0.0175(6) Uani 1 1 d .
C12 C 0.2991(4) -0.09313(14) 0.5134(5) 0.0225(7) Uani 1 1 d .
H12A H 0.3916 -0.1114 0.5486 0.034 Uiso 1 1 calc R
H12B H 0.2571 -0.0900 0.3792 0.034 Uiso 1 1 calc R
H12C H 0.2396 -0.1179 0.5579 0.034 Uiso 1 1 calc R

loop_
_atom_site_aniso_label
_atom_site_aniso_U_11
_atom_site_aniso_U_22
_atom_site_aniso_U_33
_atom_site_aniso_U_23
_atom_site_aniso_U_13
_atom_site_aniso_U_12
Pt1 0.01326(6) 0.01216(6) 0.01110(7) -0.00083(4) 0.00517(5) -0.00017(4)
Cl1 0.0172(4) 0.0181(4) 0.0162(4) 0.0010(3) 0.0021(3) -0.0015(3)
Cl2 0.0198(4) 0.0244(4) 0.0153(4) -0.0015(3) 0.0099(3) -0.0018(3)
O1 0.0177(11) 0.0118(10) 0.0206(12) -0.0010(9) 0.0073(9) -0.0003(8)
O2 0.0247(12) 0.0174(12) 0.0343(15) -0.0009(11) 0.0167(11) 0.0018(10)
O3 0.0169(11) 0.0123(10) 0.0180(12) -0.0028(9) 0.0064(9) 0.0002(8)
O4 0.0211(12) 0.0180(12) 0.0222(13) -0.0018(10) 0.0030(10) 0.0036(9)
N1 0.0160(13) 0.0140(13) 0.0159(14) -0.0016(11) 0.0078(11) -0.0027(10)
N2 0.0167(13) 0.0118(12) 0.0114(13) 0.0003(10) 0.0032(10) -0.0007(9)
C1 0.0198(16) 0.0183(16) 0.0176(17) 0.0025(13) 0.0106(13) -0.0016(12)
C2 0.0227(16) 0.0206(17) 0.0147(17) -0.0024(13) 0.0099(13) -0.0021(13)
C3 0.0151(14) 0.0155(15) 0.0129(15) 0.0003(12) 0.0042(12) -0.0020(12)
C4 0.0179(15) 0.0143(15) 0.0211(18) 0.0009(13) 0.0069(13) 0.0010(12)
C5 0.0169(16) 0.0209(17) 0.0212(18) 0.0022(13) 0.0039(13) -0.0008(13)
C6 0.0207(17) 0.0228(18) 0.0208(19) -0.0007(14) 0.0024(14) -0.0062(13)
C7 0.0275(17) 0.0171(16) 0.0174(17) -0.0042(13) 0.0067(14) -0.0034(13)
C8 0.0205(16) 0.0159(16) 0.0200(17) -0.0022(13) 0.0079(13) 0.0002(12)
C9 0.0203(16) 0.0192(16) 0.0148(17) -0.0020(13) 0.0026(13) -0.0005(13)
C10 0.0308(18) 0.0159(16) 0.0264(19) -0.0023(14) 0.0114(15) 0.0009(14)
C11 0.0217(16) 0.0158(15) 0.0177(17) -0.0020(13) 0.0106(13) -0.0001(13)
C12 0.0212(17) 0.0185(17) 0.029(2) -0.0053(14) 0.0104(15) 0.0031(13)

loop_
_atom_type_symbol
_atom_type_description
_atom_type_scat_dispersion_real
_atom_type_scat_dispersion_imag
_atom_type_scat_source
C C 0.0033 0.0016 'International Tables Vol C Tables 4.2.6.8 and 6.1.1.4'
H H 0.0000 0.0000 'International Tables Vol C Tables 4.2.6.8 and 6.1.1.4'
N N 0.0061 0.0033 'International Tables Vol C Tables 4.2.6.8 and 6.1.1.4'
O O 0.0106 0.0060 'International Tables Vol C Tables 4.2.6.8 and 6.1.1.4'
Cl Cl 0.1484 0.1585 'International Tables Vol C Tables 4.2.6.8 and 6.1.1.4'
Pt Pt -1.7033 8.3905 'International Tables Vol C Tables 4.2.6.8 and 6.1.1.4'

loop_
_geom_angle_atom_site_label_1
_geom_angle_atom_site_label_2
_geom_angle_atom_site_label_3
_geom_angle
O1 Pt1 O3 174.21(9)
O1 Pt1 N1 97.45(10)
O3 Pt1 N1 86.73(10)
O1 Pt1 N2 86.82(9)
O3 Pt1 N2 97.65(9)
N1 Pt1 N2 83.90(10)
O1 Pt1 Cl2 86.54(7)
O3 Pt1 Cl2 89.50(6)
N1 Pt1 Cl2 175.14(7)
N2 Pt1 Cl2 93.58(8)
O1 Pt1 Cl1 91.36(6)
O3 Pt1 Cl1 84.44(6)
N1 Pt1 Cl1 92.11(7)
N2 Pt1 Cl1 175.36(7)
Cl2 Pt1 Cl1 90.57(3)
C9 O1 Pt1 125.1(2)
C11 O3 Pt1 125.40(19)
C1 N1 Pt1 108.55(17)
C1 N1 H1A 110.0
Pt1 N1 H1A 110.0
C1 N1 H1B 110.0
Pt1 N1 H1B 110.0
H1A N1 H1B 108.4
C2 N2 C3 114.9(2)
C2 N2 Pt1 107.83(19)
C3 N2 Pt1 117.96(19)
C2 N2 H2 104.9
C3 N2 H2 104.9
Pt1 N2 H2 104.9
N1 C1 C2 107.0(2)
N1 C1 H1C 110.3
C2 C1 H1C 110.3
N1 C1 H1D 110.3
C2 C1 H1D 110.3
H1C C1 H1D 108.6
N2 C2 C1 109.0(3)
N2 C2 H2A 109.9
C1 C2 H2A 109.9
N2 C2 H2B 109.9
C1 C2 H2B 109.9
H2A C2 H2B 108.3
C8 C3 N2 114.8(2)
C8 C3 C4 111.2(3)
N2 C3 C4 108.7(2)
C8 C3 H3 107.3
N2 C3 H3 107.3
C4 C3 H3 107.3
C3 C4 C5 110.2(3)
C3 C4 H4A 109.6
C5 C4 H4A 109.6
C3 C4 H4B 109.6
C5 C4 H4B 109.6
H4A C4 H4B 108.1
C6 C5 C4 111.4(3)
C6 C5 H5A 109.4
C4 C5 H5A 109.4
C6 C5 H5B 109.4
C4 C5 H5B 109.4
H5A C5 H5B 108.0
C5 C6 C7 111.0(3)
C5 C6 H6A 109.4
C7 C6 H6A 109.4
C5 C6 H6B 109.4
C7 C6 H6B 109.4
H6A C6 H6B 108.0
C8 C7 C6 111.2(3)
C8 C7 H7A 109.4
C6 C7 H7A 109.4
C8 C7 H7B 109.4
C6 C7 H7B 109.4
H7A C7 H7B 108.0
C3 C8 C7 109.2(3)
C3 C8 H8A 109.8
C7 C8 H8A 109.8
C3 C8 H8B 109.8
C7 C8 H8B 109.8
H8A C8 H8B 108.3
O2 C9 O1 125.7(3)
O2 C9 C10 122.2(3)
O1 C9 C10 112.2(3)
C9 C10 H10A 109.5
C9 C10 H10B 109.5
H10A C10 H10B 109.5
C9 C10 H10C 109.5
H10A C10 H10C 109.5
H10B C10 H10C 109.5
O4 C11 O3 125.2(3)
O4 C11 C12 122.0(3)
O3 C11 C12 112.8(3)
C11 C12 H12A 109.5
C11 C12 H12B 109.5
H12A C12 H12B 109.5
C11 C12 H12C 109.5
H12A C12 H12C 109.5
H12B C12 H12C 109.5

loop_
_geom_bond_atom_site_label_1
_geom_bond_atom_site_label_2
_geom_bond_distance
Pt1 O1 1.999(2)
Pt1 O3 2.012(2)
Pt1 N1 2.041(2)
Pt1 N2 2.064(3)
Pt1 Cl2 2.3070(7)
Pt1 Cl1 2.3163(8)
O1 C9 1.303(4)
O2 C9 1.225(4)
O3 C11 1.314(4)
O4 C11 1.219(4)
N1 C1 1.488(4)
N1 H1A 0.9200
N1 H1B 0.9200
N2 C2 1.494(4)
N2 C3 1.517(4)
N2 H2 0.9300
C1 C2 1.504(4)
C1 H1C 0.9900
C1 H1D 0.9900
C2 H2A 0.9900
C2 H2B 0.9900
C3 C8 1.512(4)
C3 C4 1.523(4)
C3 H3 1.0000
C4 C5 1.532(4)
C4 H4A 0.9900
C4 H4B 0.9900
C5 C6 1.512(5)
C5 H5A 0.9900
C5 H5B 0.9900
C6 C7 1.523(4)
C6 H6A 0.9900
C6 H6B 0.9900
C7 C8 1.524(4)
C7 H7A 0.9900
C7 H7B 0.9900
C8 H8A 0.9900
C8 H8B 0.9900
C9 C10 1.502(4)
C10 H10A 0.9800
C10 H10B 0.9800
C10 H10C 0.9800
C11 C12 1.498(4)
C12 H12A 0.9800
C12 H12B 0.9800
C12 H12C 0.9800

loop_
_geom_torsion_atom_site_label_1
_geom_torsion_atom_site_label_2
_geom_torsion_atom_site_label_3
_geom_torsion_atom_site_label_4
_geom_torsion
N1 Pt1 O1 C9 -19.1(3)
N2 Pt1 O1 C9 -102.6(3)
Cl2 Pt1 O1 C9 163.7(2)
Cl1 Pt1 O1 C9 73.2(2)
N1 Pt1 O3 C11 -101.0(2)
N2 Pt1 O3 C11 -17.6(2)
Cl2 Pt1 O3 C11 76.0(2)
Cl1 Pt1 O3 C11 166.6(2)
O1 Pt1 N1 C1 -103.81(19)
O3 Pt1 N1 C1 80.23(19)
N2 Pt1 N1 C1 -17.83(19)
Cl2 Pt1 N1 C1 41.1(10)
Cl1 Pt1 N1 C1 164.54(18)
O1 Pt1 N2 C2 86.87(18)
O3 Pt1 N2 C2 -96.83(18)
N1 Pt1 N2 C2 -10.97(18)
Cl2 Pt1 N2 C2 173.19(17)
Cl1 Pt1 N2 C2 19.8(10)
O1 Pt1 N2 C3 -45.4(2)
O3 Pt1 N2 C3 131.0(2)
N1 Pt1 N2 C3 -143.2(2)
Cl2 Pt1 N2 C3 41.0(2)
Cl1 Pt1 N2 C3 -112.4(8)
Pt1 N1 C1 C2 43.0(3)
C3 N2 C2 C1 171.7(2)
Pt1 N2 C2 C1 37.8(3)
N1 C1 C2 N2 -53.8(3)
C2 N2 C3 C8 -25.6(4)
Pt1 N2 C3 C8 103.4(3)
C2 N2 C3 C4 99.7(3)
Pt1 N2 C3 C4 -131.4(2)
C8 C3 C4 C5 -57.6(3)
N2 C3 C4 C5 175.1(3)
C3 C4 C5 C6 55.1(4)
C4 C5 C6 C7 -54.6(4)
C5 C6 C7 C8 56.4(4)
N2 C3 C8 C7 -177.1(3)
C4 C3 C8 C7 58.9(3)
C6 C7 C8 C3 -58.1(3)
Pt1 O1 C9 O2 5.3(5)
Pt1 O1 C9 C10 -174.9(2)
Pt1 O3 C11 O4 8.8(4)
Pt1 O3 C11 C12 -173.2(2)
